data_4069618
loop_
_publ_author_name
'Liu, Fengli'
'Pullarkat, Sumod A.'
'Li, Yongxin'
'Chen, Shuli'
'Yuan, Mingjun'
'Lee, Zhi Yi'
'Leung, Pak-Hing'

_publ_section_title
;
 Highly Enantioselective Synthesis of (2-Pyridyl)phosphine Based C-Chiral
 Unsymmetrical P,N-Ligands Using a Chiral Palladium Complex
;
_journal_issue 13
_journal_name_full Organometallics
_journal_page_first 3941
_journal_paper_doi 10.1021/om900305u
_journal_volume 28
_journal_year 2009
_chemical_absolute_configuration ad
_chemical_formula_moiety 'C26 H22 Cl2 N O P Pd'
_chemical_formula_sum 'C26 H22 Cl2 N O P Pd'
_chemical_formula_weight 572.72
_chemical_name_systematic
;

 ?

;
_space_group_IT_number 19
_symmetry_cell_setting orthorhombic
_symmetry_space_group_name_Hall 'P 2ac 2ab'
_symmetry_space_group_name_H-M 'P 21 21 21'
_atom_sites_solution_hydrogens geom
_atom_sites_solution_primary direct
_atom_sites_solution_secondary difmap
_audit_creation_method SHELXL-97
_cell_angle_alpha 90.00
_cell_angle_beta 90.00
_cell_angle_gamma 90.00
_cell_formula_units_Z 4
_cell_length_a 8.9444(2)
_cell_length_b 10.3498(3)
_cell_length_c 25.0386(7)
_cell_measurement_reflns_used 8739
_cell_measurement_temperature 173(2)
_cell_measurement_theta_max 36.39
_cell_measurement_theta_min 2.80
_cell_volume 2317.89(11)
_computing_cell_refinement 'Bruker SMART'
_computing_data_collection 'Bruker SMART'
_computing_data_reduction 'Bruker SAINT'
_computing_molecular_graphics 'Bruker SHELXTL'
_computing_publication_material 'Bruker SHELXTL'
_computing_structure_refinement 'SHELXL-97 (Sheldrick, 1997)'
_computing_structure_solution 'SHELXS-97 (Sheldrick, 1990)'
_diffrn_ambient_temperature 173(2)
_diffrn_measured_fraction_theta_full 0.979
_diffrn_measured_fraction_theta_max 0.979
_diffrn_measurement_device_type 'CCD area detector'
_diffrn_measurement_method 'phi and omega scans'
_diffrn_radiation_monochromator graphite
_diffrn_radiation_source 'fine-focus sealed tube'
_diffrn_radiation_type MoK\a
_diffrn_radiation_wavelength 0.71073
_diffrn_reflns_av_R_equivalents 0.0318
_diffrn_reflns_av_sigmaI/netI 0.0362
_diffrn_reflns_limit_h_max 14
_diffrn_reflns_limit_h_min -14
_diffrn_reflns_limit_k_max 17
_diffrn_reflns_limit_k_min -10
_diffrn_reflns_limit_l_max 40
_diffrn_reflns_limit_l_min -40
_diffrn_reflns_number 38018
_diffrn_reflns_theta_full 36.49
_diffrn_reflns_theta_max 36.49
_diffrn_reflns_theta_min 3.01
_exptl_absorpt_coefficient_mu 1.120
_exptl_absorpt_correction_T_max 0.8238
_exptl_absorpt_correction_T_min 0.8070
_exptl_absorpt_correction_type multi-scan
_exptl_absorpt_process_details sadabs
_exptl_crystal_colour yellow
_exptl_crystal_density_diffrn 1.641
_exptl_crystal_density_meas ?
_exptl_crystal_density_method 'not measured'
_exptl_crystal_description prism
_exptl_crystal_F_000 1152
_exptl_crystal_size_max 0.20
_exptl_crystal_size_mid 0.20
_exptl_crystal_size_min 0.18
_refine_diff_density_max 0.774
_refine_diff_density_min -0.698
_refine_diff_density_rms 0.081
_refine_ls_abs_structure_details 'Flack H D (1983), Acta Cryst. A39, 876-881'
_refine_ls_abs_structure_Flack -0.023(12)
_refine_ls_extinction_method none
_refine_ls_goodness_of_fit_ref 1.059
_refine_ls_hydrogen_treatment constr
_refine_ls_matrix_type full
_refine_ls_number_parameters 289
_refine_ls_number_reflns 10761
_refine_ls_number_restraints 0
_refine_ls_restrained_S_all 1.059
_refine_ls_R_factor_all 0.0313
_refine_ls_R_factor_gt 0.0275
_refine_ls_shift/su_max 0.004
_refine_ls_shift/su_mean 0.000
_refine_ls_structure_factor_coef Fsqd
_refine_ls_weighting_details 'calc w=1/[\s^2^(Fo^2^)+(0.0242P)^2^+0.1356P] where P=(Fo^2^+2Fc^2^)/3'
_refine_ls_weighting_scheme calc
_refine_ls_wR_factor_gt 0.0551
_refine_ls_wR_factor_ref 0.0564
_reflns_number_gt 10056
_reflns_number_total 10761
_reflns_threshold_expression >2sigma(I)
_cod_data_source_file om900305u_si_001.cif
_cod_data_source_block leung296
_cod_depositor_comments
;
The following automatic conversions were performed:

'_symmetry_cell_setting' value 'Orthorhombic' changed to
'orthorhombic' according to
/home/saulius/struct/CIF-dictionaries/cif_core.dic dictionary named
'cif_core.dic' version 2.4.2 from 2011-04-26.

Automatic conversion script
Id: cif_fix_values 1715 2011-07-08 13:25:40Z adriana 

The following automatic conversions were performed:

'_exptl_crystal_density_meas' value 'not measured' was changed to '?'
- the value is perceived as not measured.

Automatic conversion script
Id: cif_fix_values 3008 2015-01-20 13:52:24Z robertas 
;
_cod_original_sg_symbol_H-M P2(1)2(1)2(1)
_cod_database_code 4069618

loop_
_symmetry_equiv_pos_as_xyz
'x, y, z'
'-x+1/2, -y, z+1/2'
'-x, y+1/2, -z+1/2'
'x+1/2, -y+1/2, -z'

loop_
_atom_site_label
_atom_site_type_symbol
_atom_site_fract_x
_atom_site_fract_y
_atom_site_fract_z
_atom_site_U_iso_or_equiv
_atom_site_adp_type
_atom_site_occupancy
_atom_site_symmetry_multiplicity
_atom_site_calc_flag
_atom_site_refinement_flags
Pd1 Pd 0.032063(11) 0.793433(11) 0.907997(4) 0.01509(2) Uani 1 1 d .
C1 C 0.24098(17) 0.61449(17) 0.96271(7) 0.0218(3) Uani 1 1 d .
H1 H 0.1501 0.5817 0.9770 0.026 Uiso 1 1 calc R
C2 C 0.37323(18) 0.55462(18) 0.97650(7) 0.0243(3) Uani 1 1 d .
H2 H 0.3732 0.4813 0.9993 0.029 Uiso 1 1 calc R
C3 C 0.50533(17) 0.60308(18) 0.95655(7) 0.0242(3) Uani 1 1 d .
H3 H 0.5978 0.5627 0.9649 0.029 Uiso 1 1 calc R
C4 C 0.50136(15) 0.71084(19) 0.92437(6) 0.0217(3) Uani 1 1 d .
H4 H 0.5918 0.7466 0.9110 0.026 Uiso 1 1 calc R
C5 C 0.36562(14) 0.76719(14) 0.91140(6) 0.0164(3) Uani 1 1 d .
C6 C 0.36248(15) 0.89007(16) 0.87849(6) 0.0164(3) Uani 1 1 d .
H6 H 0.4149 0.9575 0.9001 0.020 Uiso 1 1 calc R
C7 C 0.44815(16) 0.87988(17) 0.82548(6) 0.0195(3) Uani 1 1 d .
H7A H 0.4480 0.9657 0.8080 0.023 Uiso 1 1 calc R
H7B H 0.5534 0.8570 0.8333 0.023 Uiso 1 1 calc R
C8 C 0.38526(17) 0.78197(18) 0.78708(6) 0.0208(3) Uani 1 1 d .
C9 C 0.43255(17) 0.78959(19) 0.72976(6) 0.0223(3) Uani 1 1 d .
C10 C 0.3654(2) 0.7051(2) 0.69336(7) 0.0278(3) Uani 1 1 d .
H10 H 0.2929 0.6444 0.7052 0.033 Uiso 1 1 calc R
C11 C 0.4055(2) 0.7105(2) 0.63952(7) 0.0345(4) Uani 1 1 d .
H11 H 0.3604 0.6533 0.6146 0.041 Uiso 1 1 calc R
C12 C 0.5109(2) 0.7992(2) 0.62238(7) 0.0362(4) Uani 1 1 d .
H12 H 0.5378 0.8022 0.5857 0.043 Uiso 1 1 calc R
C13 C 0.5773(2) 0.8833(2) 0.65797(8) 0.0348(4) Uani 1 1 d .
H13 H 0.6493 0.9441 0.6458 0.042 Uiso 1 1 calc R
C14 C 0.5383(2) 0.87863(19) 0.71191(7) 0.0284(3) Uani 1 1 d .
H14 H 0.5838 0.9363 0.7365 0.034 Uiso 1 1 calc R
C15 C 0.13576(17) 0.98797(17) 0.80215(6) 0.0200(3) Uani 1 1 d .
C16 C 0.0455(2) 0.91113(19) 0.77009(7) 0.0296(4) Uani 1 1 d .
H16 H -0.0032 0.8378 0.7848 0.035 Uiso 1 1 calc R
C17 C 0.0266(3) 0.9415(2) 0.71673(8) 0.0432(5) Uani 1 1 d .
H17 H -0.0380 0.8907 0.6951 0.052 Uiso 1 1 calc R
C18 C 0.1021(3) 1.0462(2) 0.69463(8) 0.0462(6) Uani 1 1 d .
H18 H 0.0912 1.0655 0.6577 0.055 Uiso 1 1 calc R
C19 C 0.1929(3) 1.1222(2) 0.72631(8) 0.0364(5) Uani 1 1 d .
H19 H 0.2445 1.1935 0.7111 0.044 Uiso 1 1 calc R
C20 C 0.2094(2) 1.09495(19) 0.78037(7) 0.0266(3) Uani 1 1 d .
H20 H 0.2700 1.1485 0.8023 0.032 Uiso 1 1 calc R
C21 C 0.14780(15) 1.09290(14) 0.90882(7) 0.0180(2) Uani 1 1 d .
C22 C 0.21810(18) 1.10408(18) 0.95834(7) 0.0223(3) Uani 1 1 d .
H22 H 0.2861 1.0394 0.9699 0.027 Uiso 1 1 calc R
C23 C 0.1884(2) 1.2102(2) 0.99073(7) 0.0283(3) Uani 1 1 d .
H23 H 0.2358 1.2172 1.0246 0.034 Uiso 1 1 calc R
C24 C 0.0914(2) 1.3046(2) 0.97424(8) 0.0319(4) Uani 1 1 d .
H24 H 0.0719 1.3767 0.9967 0.038 Uiso 1 1 calc R
C25 C 0.0216(2) 1.2953(2) 0.92487(8) 0.0320(4) Uani 1 1 d .
H25 H -0.0443 1.3615 0.9133 0.038 Uiso 1 1 calc R
C26 C 0.0486(2) 1.18879(17) 0.89248(7) 0.0255(3) Uani 1 1 d .
H26 H -0.0008 1.1814 0.8590 0.031 Uiso 1 1 calc R
Cl1 Cl -0.11304(4) 0.62761(4) 0.949244(16) 0.02177(7) Uani 1 1 d .
Cl2 Cl -0.17834(4) 0.90320(4) 0.880448(18) 0.02664(9) Uani 1 1 d .
N1 N 0.23525(13) 0.71729(14) 0.92990(5) 0.0169(2) Uani 1 1 d .
O1 O 0.29818(15) 0.69885(15) 0.80217(5) 0.0305(3) Uani 1 1 d .
P1 P 0.16594(4) 0.94552(4) 0.871035(15) 0.01536(7) Uani 1 1 d .

loop_
_atom_site_aniso_label
_atom_site_aniso_U_11
_atom_site_aniso_U_22
_atom_site_aniso_U_33
_atom_site_aniso_U_23
_atom_site_aniso_U_13
_atom_site_aniso_U_12
Pd1 0.01274(4) 0.01449(5) 0.01804(4) 0.00156(4) -0.00022(3) -0.00110(4)
C1 0.0177(6) 0.0202(8) 0.0274(7) 0.0083(6) 0.0009(5) 0.0008(6)
C2 0.0218(7) 0.0212(9) 0.0298(8) 0.0098(7) -0.0029(6) 0.0011(6)
C3 0.0174(6) 0.0254(9) 0.0299(8) 0.0054(7) -0.0033(5) 0.0036(5)
C4 0.0144(5) 0.0238(8) 0.0269(7) 0.0058(7) 0.0000(4) 0.0007(5)
C5 0.0149(5) 0.0171(7) 0.0172(6) 0.0019(5) 0.0000(5) -0.0004(4)
C6 0.0156(5) 0.0158(7) 0.0179(6) 0.0012(5) 0.0002(4) -0.0019(5)
C7 0.0182(6) 0.0207(8) 0.0195(6) 0.0018(6) 0.0029(5) -0.0007(5)
C8 0.0203(6) 0.0210(8) 0.0213(6) 0.0014(6) 0.0015(5) 0.0017(6)
C9 0.0252(6) 0.0210(8) 0.0206(6) 0.0000(7) 0.0016(5) 0.0044(6)
C10 0.0357(8) 0.0230(8) 0.0248(7) -0.0021(8) -0.0016(6) 0.0018(8)
C11 0.0489(11) 0.0317(10) 0.0227(7) -0.0045(8) -0.0024(7) 0.0049(10)
C12 0.0497(11) 0.0387(11) 0.0201(7) 0.0021(8) 0.0046(7) 0.0078(10)
C13 0.0436(11) 0.0349(11) 0.0259(8) 0.0046(8) 0.0094(7) 0.0007(9)
C14 0.0326(8) 0.0286(9) 0.0239(7) -0.0004(7) 0.0064(7) -0.0026(8)
C15 0.0228(7) 0.0202(8) 0.0170(6) 0.0025(6) -0.0018(5) 0.0029(6)
C16 0.0370(9) 0.0273(9) 0.0245(7) -0.0014(7) -0.0072(7) -0.0018(8)
C17 0.0623(14) 0.0432(13) 0.0242(8) -0.0056(8) -0.0161(10) 0.0042(12)
C18 0.0725(16) 0.0457(14) 0.0203(8) 0.0079(9) -0.0054(9) 0.0171(13)
C19 0.0523(12) 0.0300(11) 0.0270(9) 0.0130(8) 0.0076(8) 0.0071(9)
C20 0.0311(8) 0.0244(9) 0.0243(7) 0.0064(7) 0.0019(6) 0.0022(7)
C21 0.0196(6) 0.0145(7) 0.0200(6) 0.0029(6) 0.0014(5) -0.0007(5)
C22 0.0204(6) 0.0244(9) 0.0219(7) 0.0007(6) 0.0005(5) -0.0008(6)
C23 0.0300(7) 0.0324(10) 0.0225(7) -0.0047(8) 0.0033(6) -0.0074(8)
C24 0.0373(9) 0.0218(9) 0.0366(9) -0.0059(8) 0.0126(7) -0.0021(8)
C25 0.0395(9) 0.0196(8) 0.0369(8) 0.0045(8) 0.0077(7) 0.0081(9)
C26 0.0285(8) 0.0197(9) 0.0284(7) 0.0039(6) -0.0002(6) 0.0045(6)
Cl1 0.01751(14) 0.01981(19) 0.02798(18) 0.00359(15) 0.00328(13) -0.00309(13)
Cl2 0.01565(14) 0.0265(2) 0.0377(2) 0.00844(17) -0.00385(14) 0.00120(14)
N1 0.0146(5) 0.0174(7) 0.0189(5) 0.0025(5) 0.0001(4) -0.0003(5)
O1 0.0368(6) 0.0273(7) 0.0275(6) -0.0019(6) 0.0050(5) -0.0108(6)
P1 0.01525(14) 0.01410(18) 0.01673(16) 0.00243(13) -0.00053(12) -0.00040(13)

loop_
_atom_type_symbol
_atom_type_description
_atom_type_scat_dispersion_real
_atom_type_scat_dispersion_imag
_atom_type_scat_source
C C 0.0033 0.0016 'International Tables Vol C Tables 4.2.6.8 and 6.1.1.4'
H H 0.0000 0.0000 'International Tables Vol C Tables 4.2.6.8 and 6.1.1.4'
N N 0.0061 0.0033 'International Tables Vol C Tables 4.2.6.8 and 6.1.1.4'
O O 0.0106 0.0060 'International Tables Vol C Tables 4.2.6.8 and 6.1.1.4'
P P 0.1023 0.0942 'International Tables Vol C Tables 4.2.6.8 and 6.1.1.4'
Cl Cl 0.1484 0.1585 'International Tables Vol C Tables 4.2.6.8 and 6.1.1.4'
Pd Pd -0.9988 1.0072 'International Tables Vol C Tables 4.2.6.8 and 6.1.1.4'

loop_
_geom_angle_atom_site_label_1
_geom_angle_atom_site_label_2
_geom_angle_atom_site_label_3
_geom_angle
N1 Pd1 P1 84.53(4)
N1 Pd1 Cl2 172.39(4)
P1 Pd1 Cl2 88.028(15)
N1 Pd1 Cl1 95.14(4)
P1 Pd1 Cl1 179.418(16)
Cl2 Pd1 Cl1 92.289(15)
N1 C1 C2 122.75(15)
C3 C2 C1 118.78(16)
C4 C3 C2 119.03(14)
C3 C4 C5 120.05(14)
N1 C5 C4 120.86(14)
N1 C5 C6 119.28(12)
C4 C5 C6 119.79(13)
C5 C6 C7 113.76(13)
C5 C6 P1 109.34(9)
C7 C6 P1 113.96(10)
C8 C7 C6 114.30(13)
O1 C8 C9 120.91(16)
O1 C8 C7 121.01(14)
C9 C8 C7 118.08(15)
C14 C9 C10 119.71(15)
C14 C9 C8 122.24(16)
C10 C9 C8 118.04(16)
C11 C10 C9 119.60(19)
C12 C11 C10 120.08(19)
C13 C12 C11 120.75(17)
C12 C13 C14 119.67(19)
C9 C14 C13 120.20(18)
C16 C15 C20 120.10(16)
C16 C15 P1 120.08(14)
C20 C15 P1 119.75(13)
C17 C16 C15 120.0(2)
C16 C17 C18 120.1(2)
C19 C18 C17 120.04(18)
C18 C19 C20 120.4(2)
C19 C20 C15 119.38(19)
C26 C21 C22 119.28(16)
C26 C21 P1 120.42(13)
C22 C21 P1 119.75(12)
C23 C22 C21 119.85(16)
C24 C23 C22 120.55(17)
C23 C24 C25 120.21(18)
C24 C25 C26 119.79(18)
C25 C26 C21 120.30(17)
C1 N1 C5 118.47(13)
C1 N1 Pd1 120.00(10)
C5 N1 Pd1 121.52(10)
C15 P1 C21 106.43(8)
C15 P1 C6 108.27(7)
C21 P1 C6 107.08(7)
C15 P1 Pd1 119.99(6)
C21 P1 Pd1 109.77(5)
C6 P1 Pd1 104.69(5)

loop_
_geom_bond_atom_site_label_1
_geom_bond_atom_site_label_2
_geom_bond_distance
Pd1 N1 2.0554(12)
Pd1 P1 2.1836(4)
Pd1 Cl2 2.3039(4)
Pd1 Cl1 2.3867(4)
C1 N1 1.345(2)
C1 C2 1.379(2)
C2 C3 1.377(2)
C3 C4 1.376(3)
C4 C5 1.3855(19)
C5 N1 1.3569(18)
C5 C6 1.516(2)
C6 C7 1.536(2)
C6 P1 1.8587(14)
C7 C8 1.506(2)
C8 O1 1.220(2)
C8 C9 1.498(2)
C9 C14 1.394(3)
C9 C10 1.398(3)
C10 C11 1.396(2)
C11 C12 1.383(3)
C12 C13 1.380(3)
C13 C14 1.396(2)
C15 C16 1.389(2)
C15 C20 1.399(2)
C15 P1 1.8001(16)
C16 C17 1.383(3)
C17 C18 1.392(4)
C18 C19 1.381(4)
C19 C20 1.391(3)
C21 C26 1.393(2)
C21 C22 1.395(2)
C21 P1 1.8022(17)
C22 C23 1.391(3)
C23 C24 1.371(3)
C24 C25 1.388(3)
C25 C26 1.389(3)
